data_4319793
loop_
_publ_author_name
'Tomislav Pintauer'
'Jian Qiu'
'Guido Kickelbick'
'Krzysztof Matyjaszewski'

_publ_contact_author
;
      Krzysztof Matyjaszewski
      Center for Macromolecular Engineering
      Department of Chemistry
      Carnegie Mellon University
      4400 Fifth Avenue
      Pittsburgh, PA 15213
      USA
;
_publ_contact_author_email km3b@andrew.cmu.edu
_publ_contact_author_fax '+1 412 268 6897'
_publ_contact_author_phone '+1 412 268 3209'
_publ_section_title
;
 Synthesis, Characterization, and Bromine Substitution by
 4,4'-Di(5-nonyl)-2,2'-bipyridine in
 CuII(4,4'-di(5-nonyl)-2,2'-bipyridine)Br2
;
_journal_name_full 'Inorganic Chemistry'
_journal_page_first 2818
_journal_page_last 2824
_journal_paper_doi 10.1021/ic0100267
_journal_volume 40
_journal_year 2001
_chemical_formula_sum 'C28 H43 Br2 Cu N2'
_chemical_formula_weight 631.00
_chemical_name_systematic
;
 ?
;
_space_group_IT_number 2
_symmetry_cell_setting triclinic
_symmetry_space_group_name_Hall '-P 1'
_symmetry_space_group_name_H-M 'P -1'
_atom_sites_solution_hydrogens geom
_atom_sites_solution_primary direct
_atom_sites_solution_secondary difmap
_audit_creation_method SHELXL-97
_cell_angle_alpha 90.350(2)
_cell_angle_beta 99.360(2)
_cell_angle_gamma 107.937(2)
_cell_formula_units_Z 4
_cell_length_a 12.5283(11)
_cell_length_b 15.0256(14)
_cell_length_c 17.7900(16)
_cell_measurement_temperature 296(2)
_cell_volume 3138.1(5)
_computing_cell_refinement 'Siemens SAINT Software'
_computing_data_collection 'Siemens SMART Software'
_computing_data_reduction 'Siemens SAINT Software'
_computing_molecular_graphics 'Siemens SHELXTL Software'
_computing_publication_material 'Siemens SHELXTL Software'
_computing_structure_refinement 'SHELXL-97 (Sheldrick, 1997)'
_computing_structure_solution 'SHELXS-97 (Sheldrick, 1990)'
_diffrn_ambient_temperature 296(2)
_diffrn_measured_fraction_theta_full 1.000
_diffrn_measured_fraction_theta_max 1.000
_diffrn_measurement_device 'Siemens SMART CCD Detector'
_diffrn_measurement_method omega-scans
_diffrn_radiation_monochromator graphite
_diffrn_radiation_source 'fine-focus sealed tube'
_diffrn_radiation_type MoK\a
_diffrn_radiation_wavelength 0.71073
_diffrn_reflns_av_R_equivalents 0.0798
_diffrn_reflns_av_sigmaI/netI 0.0647
_diffrn_reflns_limit_h_max 12
_diffrn_reflns_limit_h_min -12
_diffrn_reflns_limit_k_max 15
_diffrn_reflns_limit_k_min -15
_diffrn_reflns_limit_l_max 17
_diffrn_reflns_limit_l_min -17
_diffrn_reflns_number 21621
_diffrn_reflns_theta_full 20.82
_diffrn_reflns_theta_max 20.82
_diffrn_reflns_theta_min 1.16
_diffrn_standards_interval_time 20
_exptl_absorpt_coefficient_mu 3.259
_exptl_absorpt_correction_T_max 0.8285
_exptl_absorpt_correction_T_min 0.5618
_exptl_crystal_colour dark_purple
_exptl_crystal_density_diffrn 1.336
_exptl_crystal_density_method 'not measured'
_exptl_crystal_description irregular
_exptl_crystal_F_000 1296
_exptl_crystal_size_max 0.20
_exptl_crystal_size_mid 0.14
_exptl_crystal_size_min 0.06
_refine_diff_density_max 0.491
_refine_diff_density_min -0.515
_refine_diff_density_rms 0.092
_refine_ls_extinction_coef 0.0001(2)
_refine_ls_extinction_expression Fc^*^=kFc[1+0.001xFc^2^\l^3^/sin(2\q)]^-1/4^
_refine_ls_extinction_method SHELXL
_refine_ls_goodness_of_fit_ref 1.012
_refine_ls_hydrogen_treatment mixed
_refine_ls_matrix_type full
_refine_ls_number_parameters 604
_refine_ls_number_reflns 6562
_refine_ls_number_restraints 0
_refine_ls_restrained_S_all 1.012
_refine_ls_R_factor_all 0.1049
_refine_ls_R_factor_gt 0.0581
_refine_ls_shift/su_max 0.001
_refine_ls_shift/su_mean 0.000
_refine_ls_structure_factor_coef Fsqd
_refine_ls_weighting_details 'calc w=1/[\s^2^(Fo^2^)+(0.0793P)^2^+5.6033P] where P=(Fo^2^+2Fc^2^)/3'
_refine_ls_weighting_scheme calc
_refine_ls_wR_factor_gt 0.1373
_refine_ls_wR_factor_ref 0.1663
_reflns_number_gt 4116
_reflns_number_total 6562
_reflns_threshold_expression >2sigma(I)
_cod_data_source_file ic0100267.cif
_cod_data_source_block gkkm11
_cod_depositor_comments
;
The following automatic conversions were performed:
data name '_publ_contact_autor' replaced with '_publ_contact_author'
as specified in the replacement file
'/home/antanas/src/cod-tools/trunk/data/replacement-values/replacement_tags.lst'.

Automatic conversion script
Id: cif_correct_tags 4998 2017-03-02 13:24:31Z antanas 
;
_cod_database_code 4319793

loop_
_symmetry_equiv_pos_as_xyz
'x, y, z'
'-x, -y, -z'

loop_
_atom_site_label
_atom_site_type_symbol
_atom_site_fract_x
_atom_site_fract_y
_atom_site_fract_z
_atom_site_U_iso_or_equiv
_atom_site_adp_type
_atom_site_occupancy
_atom_site_symmetry_multiplicity
_atom_site_calc_flag
_atom_site_refinement_flags
_atom_site_disorder_assembly
_atom_site_disorder_group
Br1 Br 0.99203(11) 0.13441(7) 0.53126(5) 0.0858(4) Uani 1 1 d . . .
Cu1 Cu 0.99436(10) 0.24792(7) 0.43974(5) 0.0587(4) Uani 1 1 d . . .
N1 N 0.9927(7) 0.1622(5) 0.3520(4) 0.063(2) Uani 1 1 d . . .
Br2 Br 1.02043(12) 0.36605(7) 0.53498(5) 0.0965(5) Uani 1 1 d . . .
Cu2 Cu 0.00728(12) 0.25217(9) 0.93385(6) 0.0789(4) Uani 1 1 d . . .
C2 C 1.0027(10) 0.0772(7) 0.3564(5) 0.080(3) Uani 1 1 d . . .
H2 H 1.0148 0.0545 0.4045 0.096 Uiso 1 1 calc R . .
Br3 Br -0.13930(12) 0.21418(9) 1.00801(6) 0.1024(5) Uani 1 1 d . . .
C3 C 0.9962(10) 0.0207(7) 0.2938(6) 0.093(4) Uani 1 1 d . . .
H3 H 1.0005 -0.0396 0.2998 0.111 Uiso 1 1 calc R . .
Br4 Br 0.14785(13) 0.28962(11) 1.04370(6) 0.1187(5) Uani 1 1 d . . .
C4 C 0.9831(11) 0.0545(8) 0.2214(6) 0.093(4) Uani 1 1 d . . .
C5 C 0.9763(10) 0.1445(7) 0.2161(5) 0.085(3) Uani 1 1 d . . .
H5 H 0.9705 0.1708 0.1690 0.102 Uiso 1 1 calc R . .
C6 C 0.9784(8) 0.1952(6) 0.2828(5) 0.064(3) Uani 1 1 d . . .
C7 C 0.9689(8) 0.2912(6) 0.2821(5) 0.059(3) Uani 1 1 d . . .
C8 C 0.9551(9) 0.3397(7) 0.2175(5) 0.070(3) Uani 1 1 d . . .
H8 H 0.9531 0.3122 0.1700 0.083 Uiso 1 1 calc R . .
C9 C 0.9442(9) 0.4272(7) 0.2218(5) 0.077(3) Uani 1 1 d . . .
C10 C 0.9485(10) 0.4650(7) 0.2932(6) 0.086(3) Uani 1 1 d . . .
H10 H 0.9427 0.5248 0.2988 0.103 Uiso 1 1 calc R . .
C11 C 0.9616(9) 0.4142(8) 0.3565(5) 0.080(3) Uani 1 1 d . . .
H11 H 0.9642 0.4411 0.4042 0.096 Uiso 1 1 calc R . .
N12 N 0.9704(6) 0.3288(5) 0.3522(4) 0.064(2) Uani 1 1 d . . .
C13 C 0.9717(17) -0.0064(10) 0.1496(7) 0.114(5) Uani 1 1 d . . .
H13 H 0.9705 -0.0668 0.1706 0.137 Uiso 1 1 calc R . .
C14 C 0.8594(19) -0.0309(11) 0.0977(8) 0.149(7) Uani 1 1 d . . .
H14A H 0.8623 0.0222 0.0665 0.179 Uiso 1 1 calc R . .
H14B H 0.8570 -0.0824 0.0637 0.179 Uiso 1 1 calc R . .
C15 C 0.754(2) -0.0554(13) 0.1212(9) 0.157(7) Uani 1 1 d . . .
H15A H 0.7517 -0.0008 0.1492 0.189 Uiso 1 1 calc R . .
H15B H 0.7545 -0.1030 0.1578 0.189 Uiso 1 1 calc R . .
C16 C 0.646(2) -0.0902(16) 0.0671(11) 0.202(10) Uani 1 1 d . . .
H16A H 0.6476 -0.0451 0.0282 0.243 Uiso 1 1 calc R . .
H16B H 0.6453 -0.1478 0.0420 0.243 Uiso 1 1 calc R . .
C17 C 0.537(2) -0.109(2) 0.0930(15) 0.272(14) Uani 1 1 d . . .
H17A H 0.5253 -0.1627 0.1233 0.408 Uiso 1 1 calc R . .
H17B H 0.4772 -0.1210 0.0497 0.408 Uiso 1 1 calc R . .
H17C H 0.5380 -0.0556 0.1232 0.408 Uiso 1 1 calc R . .
C18 C 1.072(2) 0.0189(13) 0.1210(10) 0.164(7) Uani 1 1 d . . .
H18A H 1.0678 0.0689 0.0876 0.197 Uiso 1 1 calc R . .
H18B H 1.0680 -0.0342 0.0882 0.197 Uiso 1 1 calc R . .
C19 C 1.188(2) 0.0494(13) 0.1657(9) 0.150(7) Uani 1 1 d . . .
H19A H 1.1942 0.1059 0.1952 0.180 Uiso 1 1 calc R . .
H19B H 1.1902 0.0021 0.2022 0.180 Uiso 1 1 calc R . .
C20 C 1.289(2) 0.0686(16) 0.1362(13) 0.208(9) Uani 1 1 d . . .
H20A H 1.2865 0.1160 0.0998 0.250 Uiso 1 1 calc R . .
H20B H 1.2820 0.0122 0.1063 0.250 Uiso 1 1 calc R . .
C21 C 1.405(2) 0.0982(18) 0.1771(11) 0.212(10) Uani 1 1 d . . .
H21A H 1.4117 0.1409 0.2192 0.318 Uiso 1 1 calc R . .
H21B H 1.4557 0.1288 0.1434 0.318 Uiso 1 1 calc R . .
H21C H 1.4247 0.0445 0.1958 0.318 Uiso 1 1 calc R . .
C22 C 0.9318(13) 0.4819(10) 0.1504(7) 0.104(4) Uani 1 1 d . . .
H22 H 0.9314 0.5419 0.1723 0.125 Uiso 1 1 calc R . .
C23 C 0.8191(15) 0.4487(10) 0.1021(8) 0.134(6) Uani 1 1 d . . .
H23A H 0.8158 0.4976 0.0673 0.161 Uiso 1 1 calc R . .
H23B H 0.8192 0.3953 0.0712 0.161 Uiso 1 1 calc R . .
C24 C 0.7120(17) 0.4211(13) 0.1293(10) 0.149(6) Uani 1 1 d . . .
C25 C 0.610(2) 0.401(3) 0.0695(18) 0.255(15) Uani 1 1 d . . .
H25A H 0.6105 0.4597 0.0469 0.306 Uiso 1 1 calc R . .
H25B H 0.6191 0.3607 0.0300 0.306 Uiso 1 1 calc R . .
C26 C 0.519(3) 0.367(3) 0.083(2) 0.34(2) Uani 1 1 d . . .
H26A H 0.5228 0.3273 0.1249 0.506 Uiso 1 1 calc R . .
H26B H 0.4704 0.3306 0.0392 0.506 Uiso 1 1 calc R . .
H26C H 0.4892 0.4153 0.0971 0.506 Uiso 1 1 calc R . .
C27 C 1.0328(16) 0.5096(11) 0.1179(8) 0.139(5) Uani 1 1 d . . .
H27A H 1.0281 0.5618 0.0872 0.166 Uiso 1 1 calc R . .
H27B H 1.0269 0.4583 0.0825 0.166 Uiso 1 1 calc R . .
C28 C 1.1475(15) 0.5368(11) 0.1604(9) 0.133(5) Uani 1 1 d . . .
H28A H 1.1557 0.4827 0.1874 0.160 Uiso 1 1 calc R . .
H28B H 1.1526 0.5845 0.1990 0.160 Uiso 1 1 calc R . .
C29 C 1.247(2) 0.5719(14) 0.1238(12) 0.190(8) Uani 1 1 d . . .
H29A H 1.2358 0.5295 0.0798 0.228 Uiso 1 1 calc R . .
H29B H 1.2456 0.6316 0.1042 0.228 Uiso 1 1 calc R . .
C30 C 1.3570(16) 0.5856(18) 0.1612(11) 0.245(13) Uani 1 1 d . . .
H30A H 1.3676 0.6170 0.2103 0.368 Uiso 1 1 calc R . .
H30B H 1.4099 0.6232 0.1317 0.368 Uiso 1 1 calc R . .
H30C H 1.3697 0.5261 0.1677 0.368 Uiso 1 1 calc R . .
N40 N -0.1008(10) 0.2242(6) 0.8332(4) 0.083(3) Uani 1 1 d . . .
C41 C -0.2152(14) 0.1971(10) 0.8227(6) 0.114(4) Uani 1 1 d . . .
H41 H -0.2507 0.1894 0.8653 0.137 Uiso 1 1 calc R . .
C42 C -0.2809(12) 0.1806(9) 0.7522(7) 0.118(4) Uani 1 1 d . . .
H42 H -0.3598 0.1614 0.7471 0.142 Uiso 1 1 calc R . .
C43 C -0.2291(15) 0.1927(9) 0.6868(6) 0.110(4) Uani 1 1 d . . .
C44 C -0.1149(12) 0.2219(8) 0.6979(6) 0.091(3) Uani 1 1 d . . .
H44 H -0.0786 0.2324 0.6557 0.109 Uiso 1 1 calc R . .
C45 C -0.0486(11) 0.2373(7) 0.7711(5) 0.078(3) Uani 1 1 d . . .
C46 C 0.0748(11) 0.2664(7) 0.7855(6) 0.075(3) Uani 1 1 d . . .
C47 C 0.1398(12) 0.2782(7) 0.7280(6) 0.080(3) Uani 1 1 d . . .
H47 H 0.1044 0.2664 0.6772 0.096 Uiso 1 1 calc R . .
C48 C 0.2562(14) 0.3071(9) 0.7463(7) 0.101(4) Uani 1 1 d . . .
C49 C 0.3019(11) 0.3208(9) 0.8238(8) 0.108(4) Uani 1 1 d . . .
H49 H 0.3805 0.3398 0.8394 0.130 Uiso 1 1 calc R . .
C50 C 0.2321(13) 0.3065(9) 0.8772(6) 0.096(4) Uani 1 1 d . . .
H50 H 0.2654 0.3165 0.9285 0.116 Uiso 1 1 calc R . .
N51 N 0.1202(9) 0.2793(6) 0.8597(4) 0.074(2) Uani 1 1 d . . .
C52 C -0.3038(15) 0.1762(16) 0.6071(8) 0.146(6) Uani 1 1 d . . .
H52 H -0.2426 0.1913 0.5767 0.175 Uiso 1 1 calc R . .
C53 C -0.3513(18) 0.082(2) 0.5846(11) 0.199(11) Uani 1 1 d . . .
H53A H -0.4255 0.0648 0.5999 0.238 Uiso 1 1 calc R . .
H53B H -0.3665 0.0810 0.5293 0.238 Uiso 1 1 calc R . .
C54 C -0.3169(15) 0.0046(16) 0.5987(9) 0.161(7) Uani 1 1 d . . .
H54A H -0.2981 0.0068 0.6540 0.193 Uiso 1 1 calc R . .
H54B H -0.2445 0.0200 0.5809 0.193 Uiso 1 1 calc R . .
C55 C -0.369(2) -0.0939(18) 0.5773(14) 0.233(12) Uani 1 1 d . . .
H55A H -0.4392 -0.1113 0.5982 0.280 Uiso 1 1 calc R . .
H55B H -0.3925 -0.0968 0.5223 0.280 Uiso 1 1 calc R . .
C56 C -0.3262(18) -0.1686(16) 0.5907(12) 0.207(9) Uani 1 1 d . . .
H56A H -0.2637 -0.1613 0.5640 0.310 Uiso 1 1 calc R . .
H56B H -0.3850 -0.2263 0.5730 0.310 Uiso 1 1 calc R . .
H56C H -0.3004 -0.1696 0.6445 0.310 Uiso 1 1 calc R . .
C57 C -0.3484(17) 0.251(2) 0.5859(11) 0.188(9) Uani 1 1 d . . .
H57A H -0.3736 0.2411 0.5311 0.225 Uiso 1 1 calc R . .
H57B H -0.4170 0.2381 0.6081 0.225 Uiso 1 1 calc R . .
C58 C -0.2928(15) 0.3484(17) 0.5997(10) 0.164(7) Uani 1 1 d . . .
H58A H -0.2323 0.3636 0.5696 0.197 Uiso 1 1 calc R . .
H58B H -0.2556 0.3572 0.6527 0.197 Uiso 1 1 calc R . .
C59 C -0.347(2) 0.422(2) 0.5878(14) 0.242(12) Uani 1 1 d . . .
H59A H -0.3867 0.4111 0.5353 0.290 Uiso 1 1 calc R . .
H59B H -0.4058 0.4074 0.6194 0.290 Uiso 1 1 calc R . .
C60 C -0.291(2) 0.5221(18) 0.5992(16) 0.257(15) Uani 1 1 d . . .
H60A H -0.2653 0.5387 0.6528 0.385 Uiso 1 1 calc R . .
H60B H -0.3441 0.5544 0.5795 0.385 Uiso 1 1 calc R . .
H60C H -0.2273 0.5396 0.5730 0.385 Uiso 1 1 calc R . .
C61 C 0.3284(14) 0.3221(14) 0.6834(9) 0.139(6) Uani 1 1 d . . .
H61 H 0.4012 0.3357 0.7184 0.167 Uiso 1 1 calc R . .
C62 C 0.3536(19) 0.4105(17) 0.6540(13) 0.194(10) Uani 1 1 d . . .
H62A H 0.4305 0.4218 0.6444 0.233 Uiso 1 1 calc R . .
H62B H 0.3060 0.3984 0.6039 0.233 Uiso 1 1 calc R . .
C63 C 0.3534(19) 0.4934(15) 0.6743(11) 0.183(8) Uani 1 1 d . . .
H63A H 0.3948 0.5039 0.7263 0.219 Uiso 1 1 calc R . .
H63B H 0.2747 0.4842 0.6787 0.219 Uiso 1 1 calc R . .
C64 C 0.387(3) 0.5808(19) 0.6447(16) 0.283(17) Uani 1 1 d . . .
H64A H 0.4698 0.5981 0.6525 0.340 Uiso 1 1 calc R . .
H64B H 0.3622 0.5685 0.5901 0.340 Uiso 1 1 calc R . .
C65 C 0.366(3) 0.6625(18) 0.6603(15) 0.279(16) Uani 1 1 d . . .
H65A H 0.2906 0.6482 0.6722 0.418 Uiso 1 1 calc R . .
H65B H 0.3717 0.6997 0.6167 0.418 Uiso 1 1 calc R . .
H65C H 0.4205 0.6966 0.7032 0.418 Uiso 1 1 calc R . .
C66 C 0.3340(18) 0.2425(17) 0.6523(12) 0.192(9) Uani 1 1 d . . .
H66A H 0.4112 0.2601 0.6418 0.231 Uiso 1 1 calc R . .
H66B H 0.2858 0.2359 0.6027 0.231 Uiso 1 1 calc R . .
C67 C 0.3142(14) 0.1498(15) 0.6728(9) 0.146(6) Uani 1 1 d . . .
H67A H 0.3529 0.1571 0.7253 0.175 Uiso 1 1 calc R . .
H67B H 0.2337 0.1294 0.6757 0.175 Uiso 1 1 calc R . .
C68 C 0.330(2) 0.0696(18) 0.6458(15) 0.255(14) Uani 1 1 d . . .
H68A H 0.4114 0.0899 0.6449 0.306 Uiso 1 1 calc R . .
H68B H 0.2945 0.0645 0.5927 0.306 Uiso 1 1 calc R . .
C69 C 0.3091(16) -0.0253(13) 0.6630(10) 0.174(7) Uani 1 1 d . . .
H69A H 0.3713 -0.0313 0.6998 0.261 Uiso 1 1 calc R . .
H69B H 0.3019 -0.0626 0.6173 0.261 Uiso 1 1 calc R . .
H69C H 0.2399 -0.0465 0.6836 0.261 Uiso 1 1 calc R . .

loop_
_atom_site_aniso_label
_atom_site_aniso_U_11
_atom_site_aniso_U_22
_atom_site_aniso_U_33
_atom_site_aniso_U_23
_atom_site_aniso_U_13
_atom_site_aniso_U_12
Br1 0.1505(11) 0.0729(7) 0.0447(6) 0.0108(5) 0.0248(6) 0.0462(7)
Cu1 0.0839(9) 0.0591(7) 0.0372(6) 0.0007(5) 0.0138(5) 0.0267(6)
N1 0.095(6) 0.058(5) 0.049(5) 0.003(4) 0.014(4) 0.039(5)
Br2 0.1772(13) 0.0749(7) 0.0445(6) -0.0041(5) 0.0179(6) 0.0507(8)
Cu2 0.1143(11) 0.0852(9) 0.0393(7) 0.0020(6) 0.0138(6) 0.0339(8)
C2 0.137(10) 0.086(8) 0.042(6) 0.011(5) 0.031(6) 0.061(7)
Br3 0.1430(12) 0.1227(10) 0.0511(6) 0.0089(6) 0.0332(7) 0.0472(9)
C3 0.156(11) 0.072(7) 0.069(7) 0.006(6) 0.026(7) 0.060(8)
Br4 0.1415(13) 0.1571(13) 0.0492(7) -0.0033(7) -0.0013(7) 0.0439(10)
C4 0.156(12) 0.078(8) 0.064(7) -0.009(6) 0.026(7) 0.062(8)
C5 0.151(11) 0.073(7) 0.044(6) 0.001(5) 0.025(6) 0.052(7)
C6 0.083(8) 0.072(7) 0.042(6) 0.004(5) 0.013(5) 0.030(6)
C7 0.078(7) 0.062(6) 0.036(5) -0.009(5) 0.017(4) 0.016(5)
C8 0.110(9) 0.071(7) 0.038(6) 0.005(5) 0.019(5) 0.040(6)
C9 0.117(9) 0.080(8) 0.048(6) 0.023(5) 0.016(6) 0.049(7)
C10 0.137(11) 0.077(7) 0.056(7) 0.006(6) 0.018(6) 0.051(7)
C11 0.120(10) 0.081(8) 0.046(6) -0.007(5) 0.012(6) 0.043(7)
N12 0.083(6) 0.061(5) 0.052(5) -0.006(4) 0.011(4) 0.027(5)
C13 0.183(16) 0.124(11) 0.063(9) -0.018(8) 0.026(11) 0.084(11)
C14 0.21(2) 0.152(14) 0.071(10) -0.054(9) 0.023(13) 0.041(14)
C15 0.23(2) 0.163(16) 0.099(13) -0.009(11) 0.032(16) 0.094(16)
C16 0.23(3) 0.21(2) 0.114(15) -0.045(13) -0.017(18) 0.03(2)
C17 0.25(3) 0.33(4) 0.24(3) -0.03(3) 0.00(2) 0.12(3)
C18 0.19(2) 0.170(16) 0.126(15) -0.061(12) 0.034(16) 0.048(16)
C19 0.21(2) 0.156(15) 0.126(14) 0.004(11) 0.093(15) 0.086(15)
C20 0.22(3) 0.21(2) 0.21(2) -0.018(17) 0.08(2) 0.05(2)
C21 0.21(2) 0.31(3) 0.161(19) 0.049(19) 0.078(17) 0.12(2)
C22 0.136(13) 0.128(10) 0.076(8) 0.037(7) 0.037(9) 0.072(10)
C23 0.154(16) 0.140(12) 0.099(10) 0.016(9) -0.048(12) 0.068(12)
C24 0.100(13) 0.190(17) 0.157(15) 0.033(12) 0.017(12) 0.048(12)
C25 0.12(2) 0.40(4) 0.22(3) 0.09(3) 0.02(2) 0.05(3)
C26 0.25(4) 0.41(5) 0.29(4) 0.08(3) 0.00(4) 0.03(4)
C27 0.154(16) 0.153(14) 0.107(11) 0.057(10) 0.014(12) 0.051(12)
C28 0.136(15) 0.142(13) 0.141(14) 0.050(10) 0.053(13) 0.057(12)
C29 0.19(2) 0.20(2) 0.20(2) 0.079(16) 0.054(19) 0.073(17)
C30 0.115(16) 0.42(4) 0.179(19) 0.07(2) -0.007(14) 0.06(2)
N40 0.108(8) 0.107(7) 0.039(5) 0.008(4) 0.014(5) 0.039(6)
C41 0.116(12) 0.172(13) 0.046(8) 0.004(7) 0.008(7) 0.034(10)
C42 0.116(11) 0.154(12) 0.077(9) 0.022(8) 0.017(8) 0.030(9)
C43 0.136(13) 0.136(11) 0.045(7) 0.000(7) 0.002(8) 0.033(10)
C44 0.091(10) 0.113(10) 0.062(8) -0.004(6) 0.016(7) 0.022(8)
C45 0.116(11) 0.091(8) 0.032(6) 0.000(5) 0.009(7) 0.040(7)
C46 0.094(10) 0.077(7) 0.054(7) 0.003(5) 0.010(7) 0.027(7)
C47 0.096(10) 0.083(8) 0.064(7) 0.003(6) 0.027(7) 0.027(7)
C48 0.117(12) 0.109(10) 0.076(9) 0.007(7) 0.033(8) 0.026(9)
C49 0.090(10) 0.130(11) 0.090(10) 0.001(8) 0.011(8) 0.015(8)
C50 0.096(11) 0.123(10) 0.061(8) -0.004(7) 0.012(8) 0.023(9)
N51 0.100(8) 0.084(6) 0.037(5) 0.004(4) 0.007(5) 0.030(6)
C52 0.123(14) 0.19(2) 0.090(11) -0.019(11) -0.022(9) 0.028(14)
C53 0.18(2) 0.24(3) 0.157(17) -0.062(18) -0.083(14) 0.09(2)
C54 0.128(15) 0.20(2) 0.101(12) -0.046(13) 0.014(10) -0.022(15)
C55 0.20(2) 0.21(3) 0.24(3) -0.08(2) -0.079(19) 0.06(2)
C56 0.17(2) 0.20(2) 0.20(2) -0.029(18) 0.005(16) 0.009(17)
C57 0.126(18) 0.25(3) 0.160(17) 0.011(18) -0.050(13) 0.057(19)
C58 0.104(14) 0.20(2) 0.158(16) 0.050(15) -0.013(11) 0.021(15)
C59 0.22(3) 0.33(4) 0.20(2) 0.07(3) -0.001(19) 0.14(3)
C60 0.20(3) 0.22(3) 0.35(4) 0.13(3) 0.09(2) 0.06(2)
C61 0.146(14) 0.152(16) 0.117(12) -0.026(11) 0.056(10) 0.029(13)
C62 0.22(2) 0.164(19) 0.24(2) 0.08(2) 0.149(19) 0.064(19)
C63 0.23(2) 0.148(17) 0.167(17) 0.036(15) 0.086(15) 0.033(18)
C64 0.43(5) 0.19(2) 0.29(3) 0.12(3) 0.23(3) 0.09(3)
C65 0.33(4) 0.19(3) 0.26(3) 0.06(2) 0.09(3) -0.02(3)
C66 0.21(2) 0.19(2) 0.21(2) 0.037(19) 0.141(18) 0.059(19)
C67 0.123(13) 0.198(19) 0.127(13) -0.041(13) 0.040(10) 0.057(15)
C68 0.26(3) 0.21(2) 0.37(4) 0.09(2) 0.26(3) 0.08(2)
C69 0.171(17) 0.174(17) 0.187(18) -0.019(14) 0.054(14) 0.058(15)

loop_
_atom_type_symbol
_atom_type_description
_atom_type_scat_dispersion_real
_atom_type_scat_dispersion_imag
_atom_type_scat_source
C C 0.0033 0.0016 'International Tables Vol C Tables 4.2.6.8 and 6.1.1.4'
H H 0.0000 0.0000 'International Tables Vol C Tables 4.2.6.8 and 6.1.1.4'
Cu Cu 0.3201 1.2651 'International Tables Vol C Tables 4.2.6.8 and 6.1.1.4'
Br Br -0.2901 2.4595 'International Tables Vol C Tables 4.2.6.8 and 6.1.1.4'
N N 0.0061 0.0033 'International Tables Vol C Tables 4.2.6.8 and 6.1.1.4'

loop_
_geom_angle_atom_site_label_1
_geom_angle_atom_site_label_2
_geom_angle_atom_site_label_3
_geom_angle
_geom_angle_site_symmetry_1
_geom_angle_site_symmetry_3
_geom_angle_publ_flag
N1 Cu1 N12 80.4(3) . . ?
N1 Cu1 Br2 170.8(2) . . ?
N12 Cu1 Br2 94.5(2) . . ?
N1 Cu1 Br1 94.5(2) . . ?
N12 Cu1 Br1 169.9(2) . . ?
Br2 Cu1 Br1 91.74(5) . . ?
C2 N1 C6 117.8(7) . . ?
C2 N1 Cu1 126.5(6) . . ?
C6 N1 Cu1 115.7(6) . . ?
N40 Cu2 N51 79.5(4) . . ?
N40 Cu2 Br4 174.2(3) . . ?
N51 Cu2 Br4 94.7(3) . . ?
N40 Cu2 Br3 94.3(3) . . ?
N51 Cu2 Br3 173.7(3) . . ?
Br4 Cu2 Br3 91.46(6) . . ?
N1 C2 C3 123.5(9) . . ?
C2 C3 C4 119.4(9) . . ?
C5 C4 C3 117.7(9) . . ?
C5 C4 C13 120.7(10) . . ?
C3 C4 C13 121.6(10) . . ?
C4 C5 C6 118.8(9) . . ?
N1 C6 C5 122.7(9) . . ?
N1 C6 C7 115.0(7) . . ?
C5 C6 C7 122.3(8) . . ?
N12 C7 C8 120.8(8) . . ?
N12 C7 C6 114.0(8) . . ?
C8 C7 C6 125.1(7) . . ?
C9 C8 C7 121.3(8) . . ?
C8 C9 C10 117.1(8) . . ?
C8 C9 C22 121.3(9) . . ?
C10 C9 C22 121.6(10) . . ?
C9 C10 C11 120.0(9) . . ?
N12 C11 C10 122.8(9) . . ?
C11 N12 C7 117.9(8) . . ?
C11 N12 Cu1 127.2(6) . . ?
C7 N12 Cu1 114.8(6) . . ?
C18 C13 C14 121.0(14) . . ?
C18 C13 C4 110.7(15) . . ?
C14 C13 C4 115.5(12) . . ?
C15 C14 C13 125.1(15) . . ?
C14 C15 C16 122.5(18) . . ?
C17 C16 C15 121(2) . . ?
C13 C18 C19 126.5(17) . . ?
C20 C19 C18 126.0(19) . . ?
C19 C20 C21 128(2) . . ?
C27 C22 C23 121.1(13) . . ?
C27 C22 C9 112.5(11) . . ?
C23 C22 C9 114.3(12) . . ?
C24 C23 C22 125.3(15) . . ?
C23 C24 C25 115.3(17) . . ?
C26 C25 C24 121(4) . . ?
C22 C27 C28 125.3(14) . . ?
C27 C28 C29 122.4(16) . . ?
C30 C29 C28 123.2(19) . . ?
C41 N40 C45 118.9(9) . . ?
C41 N40 Cu2 126.9(7) . . ?
C45 N40 Cu2 114.2(8) . . ?
N40 C41 C42 122.4(12) . . ?
C41 C42 C43 119.9(13) . . ?
C44 C43 C42 117.2(11) . . ?
C44 C43 C52 123.1(13) . . ?
C42 C43 C52 119.6(15) . . ?
C43 C44 C45 122.1(11) . . ?
N40 C45 C44 119.4(12) . . ?
N40 C45 C46 116.7(9) . . ?
C44 C45 C46 123.9(10) . . ?
N51 C46 C47 123.1(12) . . ?
N51 C46 C45 113.6(10) . . ?
C47 C46 C45 123.3(10) . . ?
C48 C47 C46 119.8(11) . . ?
C47 C48 C49 116.2(11) . . ?
C47 C48 C61 120.2(12) . . ?
C49 C48 C61 123.6(15) . . ?
C50 C49 C48 120.5(13) . . ?
N51 C50 C49 123.3(11) . . ?
C50 N51 C46 117.0(10) . . ?
C50 N51 Cu2 127.0(7) . . ?
C46 N51 Cu2 116.0(9) . . ?
C53 C52 C57 128.0(18) . . ?
C53 C52 C43 112.3(17) . . ?
C57 C52 C43 113.8(16) . . ?
C54 C53 C52 134(2) . . ?
C53 C54 C55 133(2) . . ?
C56 C55 C54 130(2) . . ?
C58 C57 C52 127.9(19) . . ?
C57 C58 C59 126(2) . . ?
C60 C59 C58 127(3) . . ?
C66 C61 C62 128.2(17) . . ?
C66 C61 C48 113.9(16) . . ?
C62 C61 C48 115.7(15) . . ?
C63 C62 C61 137(2) . . ?
C62 C63 C64 135(2) . . ?
C65 C64 C63 132(3) . . ?
C61 C66 C67 136.3(19) . . ?
C68 C67 C66 137.3(19) . . ?
C67 C68 C69 139(2) . . ?

loop_
_geom_bond_atom_site_label_1
_geom_bond_atom_site_label_2
_geom_bond_distance
_geom_bond_site_symmetry_2
_geom_bond_publ_flag
Br1 Cu1 2.3621(14) . ?
Cu1 N1 2.011(7) . ?
Cu1 N12 2.022(7) . ?
Cu1 Br2 2.3567(13) . ?
N1 C2 1.323(11) . ?
N1 C6 1.337(10) . ?
Cu2 N40 2.017(9) . ?
Cu2 N51 2.041(9) . ?
Cu2 Br4 2.3438(17) . ?
Cu2 Br3 2.3644(18) . ?
C2 C3 1.373(13) . ?
C3 C4 1.391(13) . ?
C4 C5 1.384(13) . ?
C4 C13 1.528(14) . ?
C5 C6 1.399(12) . ?
C6 C7 1.483(12) . ?
C7 N12 1.361(10) . ?
C7 C8 1.380(11) . ?
C8 C9 1.367(12) . ?
C9 C10 1.373(13) . ?
C9 C22 1.529(13) . ?
C10 C11 1.380(13) . ?
C11 N12 1.325(11) . ?
C13 C18 1.38(2) . ?
C13 C14 1.49(2) . ?
C14 C15 1.39(2) . ?
C15 C16 1.48(2) . ?
C16 C17 1.45(3) . ?
C18 C19 1.47(2) . ?
C19 C20 1.40(2) . ?
C20 C21 1.44(2) . ?
C22 C27 1.424(18) . ?
C22 C23 1.465(17) . ?
C23 C24 1.44(2) . ?
C24 C25 1.48(3) . ?
C25 C26 1.16(3) . ?
C27 C28 1.444(18) . ?
C28 C29 1.46(2) . ?
C29 C30 1.38(2) . ?
N40 C41 1.344(14) . ?
N40 C45 1.359(12) . ?
C41 C42 1.360(15) . ?
C42 C43 1.407(16) . ?
C43 C44 1.341(16) . ?
C43 C52 1.540(18) . ?
C44 C45 1.401(14) . ?
C45 C46 1.450(14) . ?
C46 N51 1.337(11) . ?
C46 C47 1.387(14) . ?
C47 C48 1.369(15) . ?
C48 C49 1.392(15) . ?
C48 C61 1.526(18) . ?
C49 C50 1.367(15) . ?
C50 N51 1.316(13) . ?
C52 C53 1.39(2) . ?
C52 C57 1.42(2) . ?
C53 C54 1.37(2) . ?
C54 C55 1.44(2) . ?
C55 C56 1.39(2) . ?
C57 C58 1.42(2) . ?
C58 C59 1.46(3) . ?
C59 C60 1.45(3) . ?
C61 C66 1.34(2) . ?
C61 C62 1.39(2) . ?
C62 C63 1.29(2) . ?
C63 C64 1.39(2) . ?
C64 C65 1.37(3) . ?
C66 C67 1.40(2) . ?
C67 C68 1.38(2) . ?
C68 C69 1.41(2) . ?

loop_
_geom_torsion_atom_site_label_1
_geom_torsion_atom_site_label_2
_geom_torsion_atom_site_label_3
_geom_torsion_atom_site_label_4
_geom_torsion
_geom_torsion_site_symmetry_1
_geom_torsion_site_symmetry_2
_geom_torsion_site_symmetry_3
_geom_torsion_site_symmetry_4
_geom_torsion_publ_flag
N12 Cu1 N1 C2 -178.8(9) . . . . ?
Br2 Cu1 N1 C2 124.7(13) . . . . ?
Br1 Cu1 N1 C2 -7.5(9) . . . . ?
N12 Cu1 N1 C6 0.3(7) . . . . ?
Br2 Cu1 N1 C6 -56.3(17) . . . . ?
Br1 Cu1 N1 C6 171.6(7) . . . . ?
C6 N1 C2 C3 -1.8(16) . . . . ?
Cu1 N1 C2 C3 177.2(9) . . . . ?
N1 C2 C3 C4 2.8(19) . . . . ?
C2 C3 C4 C5 -0.5(18) . . . . ?
C2 C3 C4 C13 -178.1(13) . . . . ?
C3 C4 C5 C6 -2.5(18) . . . . ?
C13 C4 C5 C6 175.1(13) . . . . ?
C2 N1 C6 C5 -1.5(15) . . . . ?
Cu1 N1 C6 C5 179.4(8) . . . . ?
C2 N1 C6 C7 -179.4(9) . . . . ?
Cu1 N1 C6 C7 1.5(11) . . . . ?
C4 C5 C6 N1 3.6(17) . . . . ?
C4 C5 C6 C7 -178.6(10) . . . . ?
N1 C6 C7 N12 -3.2(12) . . . . ?
C5 C6 C7 N12 178.8(9) . . . . ?
N1 C6 C7 C8 179.3(9) . . . . ?
C5 C6 C7 C8 1.3(15) . . . . ?
N12 C7 C8 C9 1.0(15) . . . . ?
C6 C7 C8 C9 178.3(10) . . . . ?
C7 C8 C9 C10 0.5(16) . . . . ?
C7 C8 C9 C22 178.5(11) . . . . ?
C8 C9 C10 C11 -1.0(17) . . . . ?
C22 C9 C10 C11 -179.0(11) . . . . ?
C9 C10 C11 N12 0.0(18) . . . . ?
C10 C11 N12 C7 1.4(15) . . . . ?
C10 C11 N12 Cu1 178.1(8) . . . . ?
C8 C7 N12 C11 -1.9(14) . . . . ?
C6 C7 N12 C11 -179.5(9) . . . . ?
C8 C7 N12 Cu1 -179.0(7) . . . . ?
C6 C7 N12 Cu1 3.4(10) . . . . ?
N1 Cu1 N12 C11 -178.8(9) . . . . ?
Br2 Cu1 N12 C11 -6.5(9) . . . . ?
Br1 Cu1 N12 C11 121.3(12) . . . . ?
N1 Cu1 N12 C7 -2.1(6) . . . . ?
Br2 Cu1 N12 C7 170.2(6) . . . . ?
Br1 Cu1 N12 C7 -62.0(16) . . . . ?
C5 C4 C13 C18 78.6(18) . . . . ?
C3 C4 C13 C18 -103.9(17) . . . . ?
C5 C4 C13 C14 -63.6(19) . . . . ?
C3 C4 C13 C14 114.0(15) . . . . ?
C18 C13 C14 C15 -178.7(17) . . . . ?
C4 C13 C14 C15 -41(2) . . . . ?
C13 C14 C15 C16 -172.3(17) . . . . ?
C14 C15 C16 C17 -176(2) . . . . ?
C14 C13 C18 C19 176.5(16) . . . . ?
C4 C13 C18 C19 37(3) . . . . ?
C13 C18 C19 C20 175.1(19) . . . . ?
C18 C19 C20 C21 -180(2) . . . . ?
C8 C9 C22 C27 -68.0(17) . . . . ?
C10 C9 C22 C27 109.9(14) . . . . ?
C8 C9 C22 C23 75.1(15) . . . . ?
C10 C9 C22 C23 -107.0(15) . . . . ?
C27 C22 C23 C24 -178.6(15) . . . . ?
C9 C22 C23 C24 42(2) . . . . ?
C22 C23 C24 C25 173(2) . . . . ?
C23 C24 C25 C26 170(5) . . . . ?
C23 C22 C27 C28 -175.2(14) . . . . ?
C9 C22 C27 C28 -35(2) . . . . ?
C22 C27 C28 C29 -174.8(16) . . . . ?
C27 C28 C29 C30 -171(2) . . . . ?
N51 Cu2 N40 C41 -178.9(11) . . . . ?
Br4 Cu2 N40 C41 -173.9(19) . . . . ?
Br3 Cu2 N40 C41 2.0(11) . . . . ?
N51 Cu2 N40 C45 -0.6(7) . . . . ?
Br4 Cu2 N40 C45 4(3) . . . . ?
Br3 Cu2 N40 C45 -179.7(7) . . . . ?
C45 N40 C41 C42 1.2(19) . . . . ?
Cu2 N40 C41 C42 179.5(10) . . . . ?
N40 C41 C42 C43 -1(2) . . . . ?
C41 C42 C43 C44 -1(2) . . . . ?
C41 C42 C43 C52 -178.5(15) . . . . ?
C42 C43 C44 C45 2(2) . . . . ?
C52 C43 C44 C45 179.4(14) . . . . ?
C41 N40 C45 C44 -0.3(16) . . . . ?
Cu2 N40 C45 C44 -178.7(8) . . . . ?
C41 N40 C45 C46 -179.9(11) . . . . ?
Cu2 N40 C45 C46 1.6(12) . . . . ?
C43 C44 C45 N40 -1.4(18) . . . . ?
C43 C44 C45 C46 178.3(11) . . . . ?
N40 C45 C46 N51 -2.0(13) . . . . ?
C44 C45 C46 N51 178.3(9) . . . . ?
N40 C45 C46 C47 176.8(9) . . . . ?
C44 C45 C46 C47 -2.9(17) . . . . ?
N51 C46 C47 C48 -2.2(16) . . . . ?
C45 C46 C47 C48 179.1(10) . . . . ?
C46 C47 C48 C49 1.6(17) . . . . ?
C46 C47 C48 C61 -178.8(13) . . . . ?
C47 C48 C49 C50 -0.7(19) . . . . ?
C61 C48 C49 C50 179.7(14) . . . . ?
C48 C49 C50 N51 0(2) . . . . ?
C49 C50 N51 C46 -0.7(17) . . . . ?
C49 C50 N51 Cu2 178.2(9) . . . . ?
C47 C46 N51 C50 1.7(15) . . . . ?
C45 C46 N51 C50 -179.5(10) . . . . ?
C47 C46 N51 Cu2 -177.4(8) . . . . ?
C45 C46 N51 Cu2 1.5(11) . . . . ?
N40 Cu2 N51 C50 -179.4(10) . . . . ?
Br4 Cu2 N51 C50 1.1(9) . . . . ?
Br3 Cu2 N51 C50 -170.9(16) . . . . ?
N40 Cu2 N51 C46 -0.5(7) . . . . ?
Br4 Cu2 N51 C46 180.0(7) . . . . ?
Br3 Cu2 N51 C46 8(3) . . . . ?
C44 C43 C52 C53 104(2) . . . . ?
C42 C43 C52 C53 -79(2) . . . . ?
C44 C43 C52 C57 -101(2) . . . . ?
C42 C43 C52 C57 77(2) . . . . ?
C57 C52 C53 C54 178(3) . . . . ?
C43 C52 C53 C54 -31(4) . . . . ?
C52 C53 C54 C55 177(3) . . . . ?
C53 C54 C55 C56 176(3) . . . . ?
C53 C52 C57 C58 -170(2) . . . . ?
C43 C52 C57 C58 40(3) . . . . ?
C52 C57 C58 C59 -170(2) . . . . ?
C57 C58 C59 C60 -178(3) . . . . ?
C47 C48 C61 C66 -78(2) . . . . ?
C49 C48 C61 C66 102.1(19) . . . . ?
C47 C48 C61 C62 86.9(19) . . . . ?
C49 C48 C61 C62 -94(2) . . . . ?
C66 C61 C62 C63 180(3) . . . . ?
C48 C61 C62 C63 18(4) . . . . ?
C61 C62 C63 C64 174(3) . . . . ?
C62 C63 C64 C65 166(4) . . . . ?
C62 C61 C66 C67 179(2) . . . . ?
C48 C61 C66 C67 -19(4) . . . . ?
C61 C66 C67 C68 -172(3) . . . . ?
C66 C67 C68 C69 -178(3) . . . . ?
